data_4118909
loop_
_publ_author_name
'Allison K. Griffith'
'Christine M. Vanos'
'Tristan H. Lambert'

_publ_section_title
;
 Organocatalytic Carbonyl-Olefin Metathesis
;
_journal_name_full 'Journal of the American Chemical Society'
_journal_page_first 18581
_journal_page_last 18584
_journal_paper_doi 10.1021/ja309650u
_journal_volume 134
_journal_year 2012
_chemical_formula_sum 'C12 H15 Cl N2 O4'
_chemical_formula_weight 286.71
_chemical_name_systematic
; 
 ? 
;
_space_group_IT_number 61
_symmetry_cell_setting orthorhombic
_symmetry_space_group_name_Hall '-P 2ac 2ab'
_symmetry_space_group_name_H-M 'P b c a'
_atom_sites_solution_hydrogens geom
_atom_sites_solution_primary direct
_atom_sites_solution_secondary difmap
_audit_creation_method SHELXL-97
_cell_angle_alpha 90.00
_cell_angle_beta 90.00
_cell_angle_gamma 90.00
_cell_formula_units_Z 8
_cell_length_a 10.3044(8)
_cell_length_b 9.1172(7)
_cell_length_c 27.235(2)
_cell_measurement_reflns_used 9910
_cell_measurement_temperature 150(2)
_cell_measurement_theta_max 30.46
_cell_measurement_theta_min 2.36
_cell_volume 2558.7(3)
_computing_cell_refinement 'Bruker SAINT'
_computing_data_collection 'Bruker APEX2'
_computing_data_reduction 'Bruker SAINT'
_computing_molecular_graphics 'Bruker SHELXTL'
_computing_publication_material 'Bruker SHELXTL'
_computing_structure_refinement 'SHELXL-97 (Sheldrick, 2008)'
_computing_structure_solution 'SHELXS-97 (Sheldrick, 2008)'
_diffrn_ambient_temperature 150(2)
_diffrn_measured_fraction_theta_full 0.999
_diffrn_measured_fraction_theta_max 0.999
_diffrn_measurement_device_type 'Bruker APEX-II CCD'
_diffrn_measurement_method '\f and \w scans'
_diffrn_radiation_monochromator graphite
_diffrn_radiation_source 'fine-focus sealed tube'
_diffrn_radiation_type MoK\a
_diffrn_radiation_wavelength 0.71073
_diffrn_reflns_av_R_equivalents 0.0350
_diffrn_reflns_av_sigmaI/netI 0.0169
_diffrn_reflns_limit_h_max 14
_diffrn_reflns_limit_h_min -14
_diffrn_reflns_limit_k_max 12
_diffrn_reflns_limit_k_min -12
_diffrn_reflns_limit_l_max 38
_diffrn_reflns_limit_l_min -38
_diffrn_reflns_number 37415
_diffrn_reflns_theta_full 30.03
_diffrn_reflns_theta_max 30.03
_diffrn_reflns_theta_min 2.48
_exptl_absorpt_coefficient_mu 0.311
_exptl_absorpt_correction_T_max 0.8727
_exptl_absorpt_correction_T_min 0.7672
_exptl_absorpt_correction_type empirical
_exptl_absorpt_process_details SADABS
_exptl_crystal_colour COLORLESS
_exptl_crystal_density_diffrn 1.489
_exptl_crystal_description BLOCK
_exptl_crystal_F_000 1200
_exptl_crystal_size_max 0.90
_exptl_crystal_size_mid 0.45
_exptl_crystal_size_min 0.45
_refine_diff_density_max 0.461
_refine_diff_density_min -0.508
_refine_diff_density_rms 0.056
_refine_ls_extinction_method none
_refine_ls_goodness_of_fit_ref 1.035
_refine_ls_hydrogen_treatment mixed
_refine_ls_matrix_type full
_refine_ls_number_parameters 247
_refine_ls_number_reflns 3750
_refine_ls_number_restraints 45
_refine_ls_restrained_S_all 1.065
_refine_ls_R_factor_all 0.0630
_refine_ls_R_factor_gt 0.0496
_refine_ls_shift/su_max 0.001
_refine_ls_shift/su_mean 0.000
_refine_ls_structure_factor_coef Fsqd
_refine_ls_weighting_details 'calc w=1/[\s^2^(Fo^2^)+(0.0720P)^2^+1.7494P] where P=(Fo^2^+2Fc^2^)/3'
_refine_ls_weighting_scheme calc
_refine_ls_wR_factor_gt 0.1357
_refine_ls_wR_factor_ref 0.1465
_reflns_number_gt 2982
_reflns_number_total 3750
_reflns_threshold_expression >2sigma(I)
_cod_data_source_file ja309650u_si_002.cif
_cod_data_source_block ags10
_cod_database_code 4118909

loop_
_symmetry_equiv_pos_as_xyz
'x, y, z'
'-x+1/2, -y, z+1/2'
'-x, y+1/2, -z+1/2'
'x+1/2, -y+1/2, -z'
'-x, -y, -z'
'x-1/2, y, -z-1/2'
'x, -y-1/2, z-1/2'
'-x-1/2, y-1/2, z'

loop_
_atom_site_label
_atom_site_type_symbol
_atom_site_fract_x
_atom_site_fract_y
_atom_site_fract_z
_atom_site_U_iso_or_equiv
_atom_site_adp_type
_atom_site_occupancy
_atom_site_symmetry_multiplicity
_atom_site_calc_flag
_atom_site_refinement_flags
_atom_site_disorder_assembly
_atom_site_disorder_group
Cl Cl 0.41713(5) 0.06587(5) 0.357309(16) 0.03640(15) Uani 1 1 d D . .
O1 O 0.5379(2) 0.1199(3) 0.33988(9) 0.0680(7) Uani 0.864(3) 1 d PD A 1
O2 O 0.4309(3) -0.0293(3) 0.39729(8) 0.0702(8) Uani 0.864(3) 1 d PD A 1
O3 O 0.35139(19) -0.0053(2) 0.31779(7) 0.0467(5) Uani 0.864(3) 1 d PD A 1
O1A O 0.5408(10) 0.0183(15) 0.3782(5) 0.061(4) Uani 0.136(3) 1 d PDU A 2
O2A O 0.3544(13) -0.0915(13) 0.3654(6) 0.060(4) Uani 0.136(3) 1 d PDU A 2
O3A O 0.427(2) 0.093(2) 0.3072(3) 0.087(6) Uani 0.136(3) 1 d PDU A 2
O4 O 0.3421(2) 0.18724(19) 0.37454(8) 0.0741(7) Uani 1 1 d . A .
N1 N 0.47137(16) -0.43176(16) 0.37176(6) 0.0312(3) Uani 1 1 d . . .
N2 N 0.5267(7) -0.2968(6) 0.36830(16) 0.0312(10) Uani 0.437(7) 1 d PD B 1
H2 H 0.476(6) -0.234(7) 0.375(2) 0.037 Uiso 0.437(7) 1 d P B 1
C1 C 0.5575(5) -0.2849(5) 0.31505(19) 0.0365(13) Uani 0.437(7) 1 d PD B 1
H1A H 0.568(5) -0.185(7) 0.309(2) 0.044 Uiso 0.437(7) 1 d P B 1
C2 C 0.6686(5) -0.3872(8) 0.3061(3) 0.0453(14) Uani 0.437(7) 1 d PD B 1
H2AA H 0.7383 -0.3717 0.3305 0.054 Uiso 0.437(7) 1 calc PR B 1
H2B H 0.7047 -0.3731 0.2727 0.054 Uiso 0.437(7) 1 calc PR B 1
C3 C 0.6097(16) -0.5392(15) 0.3114(7) 0.0413(17) Uani 0.437(7) 1 d PD B 1
H3A H 0.6173 -0.5963 0.2806 0.050 Uiso 0.437(7) 1 calc PR B 1
H3B H 0.6504 -0.5946 0.3386 0.050 Uiso 0.437(7) 1 calc PR B 1
C4 C 0.4749(2) -0.5026(2) 0.32231(7) 0.0394(5) Uani 0.437(7) 1 d PD B 1
H4A H 0.4117 -0.5847 0.3176 0.047 Uiso 0.437(7) 1 calc PR B 1
C5 C 0.4458(19) -0.3608(17) 0.2913(7) 0.0378(16) Uani 0.437(7) 1 d PD B 1
H5A H 0.4566 -0.3749 0.2555 0.045 Uiso 0.437(7) 1 calc PR B 1
H5B H 0.3608 -0.3156 0.2988 0.045 Uiso 0.437(7) 1 calc PR B 1
N2A N 0.5812(4) -0.3283(4) 0.37248(12) 0.0285(7) Uani 0.563(7) 1 d PD B 2
H2A H 0.552(5) -0.254(6) 0.3803(18) 0.034 Uiso 0.563(7) 1 d P B 2
C1AA C 0.6424(4) -0.3426(5) 0.32291(15) 0.0328(9) Uani 0.563(7) 1 d PD B 2
H1AA H 0.7336 -0.3055 0.3211 0.039 Uiso 0.563(7) 1 calc PR B 2
C2A C 0.5538(4) -0.2822(4) 0.28405(15) 0.0381(10) Uani 0.563(7) 1 d PD B 2
H2AB H 0.5963 -0.2824 0.2514 0.046 Uiso 0.563(7) 1 calc PR B 2
H2AC H 0.5260 -0.1810 0.2921 0.046 Uiso 0.563(7) 1 calc PR B 2
C3A C 0.4377(14) -0.3901(13) 0.2855(5) 0.0378(16) Uani 0.563(7) 1 d PD B 2
H3AA H 0.3572 -0.3389 0.2955 0.045 Uiso 0.563(7) 1 calc PR B 2
H3AB H 0.4238 -0.4354 0.2529 0.045 Uiso 0.563(7) 1 calc PR B 2
C4A C 0.4749(2) -0.5026(2) 0.32231(7) 0.0394(5) Uani 0.563(7) 1 d PD B 2
H4AA H 0.4301 -0.5995 0.3195 0.047 Uiso 0.563(7) 1 calc PR B 2
C5A C 0.6295(12) -0.5045(10) 0.3157(5) 0.0413(17) Uani 0.563(7) 1 d PD B 2
H5AA H 0.6744 -0.5622 0.3413 0.050 Uiso 0.563(7) 1 calc PR B 2
H5AB H 0.6571 -0.5371 0.2826 0.050 Uiso 0.563(7) 1 calc PR B 2
C6 C 0.40236(17) -0.4721(2) 0.40796(7) 0.0314(4) Uani 1 1 d . B .
C7 C 0.39153(16) -0.4072(2) 0.45653(6) 0.0281(3) Uani 1 1 d . . .
C8 C 0.47006(18) -0.2951(2) 0.47463(7) 0.0319(4) Uani 1 1 d . B .
H8A H 0.5367 -0.2549 0.4546 0.038 Uiso 1 1 calc R . .
C9 C 0.4510(2) -0.2423(2) 0.52167(7) 0.0378(4) Uani 1 1 d . . .
H9A H 0.5049 -0.1663 0.5340 0.045 Uiso 1 1 calc R B .
C10 C 0.3537(2) -0.2998(2) 0.55095(7) 0.0377(4) Uani 1 1 d . B .
H10A H 0.3400 -0.2615 0.5830 0.045 Uiso 1 1 calc R . .
C11 C 0.27655(19) -0.4125(2) 0.53379(7) 0.0378(4) Uani 1 1 d . . .
H11A H 0.2108 -0.4528 0.5542 0.045 Uiso 1 1 calc R B .
C12 C 0.29533(18) -0.4664(2) 0.48675(7) 0.0350(4) Uani 1 1 d . B .
H12A H 0.2425 -0.5442 0.4750 0.042 Uiso 1 1 calc R . .
H1 H 0.354(2) -0.558(3) 0.4017(8) 0.038(6) Uiso 1 1 d . . .

loop_
_atom_site_aniso_label
_atom_site_aniso_U_11
_atom_site_aniso_U_22
_atom_site_aniso_U_33
_atom_site_aniso_U_23
_atom_site_aniso_U_13
_atom_site_aniso_U_12
Cl 0.0393(3) 0.0426(3) 0.0273(2) -0.00458(17) 0.00534(16) -0.01007(18)
O1 0.0464(11) 0.0910(18) 0.0667(14) -0.0093(13) 0.0160(11) -0.0271(12)
O2 0.113(2) 0.0638(14) 0.0342(10) 0.0172(10) -0.0021(11) 0.0022(14)
O3 0.0449(10) 0.0509(11) 0.0442(10) -0.0148(8) -0.0095(7) 0.0019(8)
O1A 0.051(6) 0.060(7) 0.071(7) -0.030(6) -0.024(6) 0.016(5)
O2A 0.050(6) 0.038(5) 0.092(8) -0.015(5) 0.033(6) -0.007(5)
O3A 0.106(10) 0.092(9) 0.064(8) 0.006(7) 0.022(7) 0.021(8)
O4 0.0810(13) 0.0460(10) 0.0954(15) -0.0323(10) 0.0407(12) -0.0161(9)
N1 0.0419(8) 0.0260(7) 0.0257(7) -0.0030(5) -0.0010(6) -0.0005(6)
N2 0.034(3) 0.031(2) 0.0283(19) 0.0002(15) 0.0062(19) 0.0008(18)
C1 0.040(3) 0.041(3) 0.028(3) 0.0007(18) 0.0030(17) -0.003(2)
C2 0.030(2) 0.061(4) 0.045(3) -0.012(3) 0.004(2) 0.004(2)
C3 0.054(4) 0.036(5) 0.034(2) -0.007(3) 0.006(2) 0.018(3)
C4 0.0572(13) 0.0351(10) 0.0259(8) -0.0076(7) 0.0051(8) -0.0088(9)
C5 0.0351(19) 0.053(5) 0.025(3) -0.004(3) -0.0032(16) -0.002(3)
N2A 0.0295(18) 0.0281(16) 0.0281(14) -0.0024(11) 0.0014(13) -0.0026(13)
C1AA 0.0335(19) 0.0326(19) 0.0322(19) -0.0023(14) 0.0080(15) -0.0030(15)
C2A 0.053(2) 0.0327(17) 0.028(2) 0.0016(13) 0.0036(14) 0.0072(15)
C3A 0.0351(19) 0.053(5) 0.025(3) -0.004(3) -0.0032(16) -0.002(3)
C4A 0.0572(13) 0.0351(10) 0.0259(8) -0.0076(7) 0.0051(8) -0.0088(9)
C5A 0.054(4) 0.036(5) 0.034(2) -0.007(3) 0.006(2) 0.018(3)
C6 0.0290(8) 0.0350(9) 0.0301(8) -0.0053(7) -0.0006(6) -0.0007(7)
C7 0.0274(8) 0.0325(8) 0.0243(7) -0.0009(6) -0.0015(6) 0.0054(6)
C8 0.0336(8) 0.0343(9) 0.0278(8) -0.0011(7) -0.0020(7) 0.0016(7)
C9 0.0475(10) 0.0353(10) 0.0308(9) -0.0047(7) -0.0041(8) 0.0020(8)
C10 0.0490(11) 0.0391(10) 0.0251(8) -0.0018(7) 0.0009(7) 0.0123(8)
C11 0.0382(10) 0.0442(11) 0.0310(9) 0.0049(8) 0.0057(7) 0.0087(8)
C12 0.0319(9) 0.0408(10) 0.0322(9) -0.0007(7) 0.0005(7) 0.0002(7)

loop_
_atom_type_symbol
_atom_type_description
_atom_type_scat_dispersion_real
_atom_type_scat_dispersion_imag
_atom_type_scat_source
C C 0.0033 0.0016 'International Tables Vol C Tables 4.2.6.8 and 6.1.1.4'
H H 0.0000 0.0000 'International Tables Vol C Tables 4.2.6.8 and 6.1.1.4'
N N 0.0061 0.0033 'International Tables Vol C Tables 4.2.6.8 and 6.1.1.4'
O O 0.0106 0.0060 'International Tables Vol C Tables 4.2.6.8 and 6.1.1.4'
Cl Cl 0.1484 0.1585 'International Tables Vol C Tables 4.2.6.8 and 6.1.1.4'

loop_
_geom_angle_atom_site_label_1
_geom_angle_atom_site_label_2
_geom_angle_atom_site_label_3
_geom_angle
O3A Cl O2 150.1(8)
O3A Cl O1 63.0(9)
O2 Cl O1 112.72(17)
O3A Cl O3 51.4(9)
O2 Cl O3 110.66(14)
O1 Cl O3 108.75(13)
O3A Cl O4 102.9(7)
O2 Cl O4 106.22(15)
O1 Cl O4 108.38(14)
O3 Cl O4 110.06(13)
O3A Cl O1A 111.8(10)
O2 Cl O1A 54.9(7)
O1 Cl O1A 57.9(7)
O3 Cl O1A 124.9(5)
O4 Cl O1A 125.0(5)
O3A Cl O2A 109.1(10)
O2 Cl O2A 51.2(6)
O1 Cl O2A 135.7(4)
O3 Cl O2A 60.1(6)
O4 Cl O2A 115.7(4)
O1A Cl O2A 91.8(8)
C6 N1 N2 123.4(2)
C6 N1 N2A 127.25(19)
N2 N1 N2A 25.8(2)
C6 N1 C4 126.01(16)
N2 N1 C4 108.6(2)
N2A N1 C4 105.67(18)
N1 N2 C1 102.9(3)
N2 C1 C5 103.0(9)
N2 C1 C2 106.0(6)
C5 C1 C2 103.3(8)
C1 C2 C3 104.3(8)
C4 C3 C2 101.0(9)
C3 C4 N1 107.8(6)
C3 C4 C5 105.1(8)
N1 C4 C5 97.1(6)
C1 C5 C4 90.1(9)
N1 N2A C1AA 104.8(3)
C5A C1AA N2A 99.6(6)
C5A C1AA C2A 102.4(6)
N2A C1AA C2A 110.3(4)
C1AA C2A C3A 102.6(6)
N1 C6 C7 129.14(18)
C8 C7 C12 119.16(16)
C8 C7 C6 125.18(17)
C12 C7 C6 115.65(17)
C9 C8 C7 120.01(18)
C8 C9 C10 120.37(19)
C11 C10 C9 120.25(18)
C10 C11 C12 119.78(18)
C11 C12 C7 120.41(18)

loop_
_geom_bond_atom_site_label_1
_geom_bond_atom_site_label_2
_geom_bond_distance
Cl O3A 1.390(8)
Cl O2 1.399(2)
Cl O1 1.4201(19)
Cl O3 1.4277(17)
Cl O4 1.4290(19)
Cl O1A 1.461(7)
Cl O2A 1.589(11)
N1 C6 1.270(2)
N1 N2 1.360(5)
N1 N2A 1.474(4)
N1 C4 1.494(2)
N2 C1 1.488(6)
C1 C5 1.490(14)
C1 C2 1.497(7)
C2 C3 1.519(13)
C3 C4 1.459(17)
C4 C5 1.572(18)
N2A C1AA 1.496(6)
C1AA C5A 1.494(9)
C1AA C2A 1.502(5)
C2A C3A 1.550(13)
C6 C7 1.454(2)
C7 C8 1.394(3)
C7 C12 1.397(3)
C8 C9 1.382(3)
C9 C10 1.383(3)
C10 C11 1.381(3)
C11 C12 1.386(3)
